data_7042579
loop_
_publ_author_name
'Ghisolfi, Alessio'
'Fliedel, Christophe'
'de Fr\'emont, Pierre'
'Braunstein, Pierre'

_publ_section_title
;
 Mono- and polynuclear Ag(i) complexes of N-functionalized
 bis(diphenylphosphino)amine DPPA-type ligands: synthesis, solid-state
 structures and reactivity.
;
_journal_issue 17
_journal_name_full 'Dalton transactions (Cambridge, England : 2003)'
_journal_page_first 5571
_journal_page_last 5586
_journal_paper_doi 10.1039/c6dt04755f
_journal_volume 46
_journal_year 2017
_chemical_formula_moiety 'C90 H75 Ag3 Cl2 N3 P6, B F4, 3(C H2 Cl2)'
_chemical_formula_sum 'C93 H81 Ag3 B Cl8 F4 N3 P6'
_chemical_formula_weight 2120.45
_chemical_name_systematic
;
 ?
;
_space_group_IT_number 14
_symmetry_cell_setting monoclinic
_symmetry_space_group_name_Hall '-P 2ybc'
_symmetry_space_group_name_H-M 'P 1 21/c 1'
_atom_sites_solution_hydrogens geom
_atom_sites_solution_primary direct
_atom_sites_solution_secondary difmap
_audit_creation_method SHELXL-97
_audit_update_record
;
2016-08-01 deposited with the CCDC.
2017-03-10 downloaded from the CCDC.
;
_cell_angle_alpha 90.00
_cell_angle_beta 116.2390(10)
_cell_angle_gamma 90.00
_cell_formula_units_Z 4
_cell_length_a 22.5824(7)
_cell_length_b 23.1008(7)
_cell_length_c 21.1189(7)
_cell_measurement_reflns_used 9597
_cell_measurement_temperature 173(2)
_cell_measurement_theta_max 30.91
_cell_measurement_theta_min 2.81
_cell_volume 9881.9(5)
_computing_cell_refinement 'Bruker SAINT'
_computing_data_collection 'Bruker APEX2'
_computing_data_reduction 'Bruker SAINT'
_computing_molecular_graphics 'Bruker SHELXTL'
_computing_publication_material 'Bruker SHELXTL'
_computing_structure_refinement 'SHELXL-97 (Sheldrick, 2008)'
_computing_structure_solution 'SHELXS-97 (Sheldrick, 2008)'
_diffrn_ambient_temperature 173(2)
_diffrn_measured_fraction_theta_full 0.998
_diffrn_measured_fraction_theta_max 0.998
_diffrn_measurement_device_type 'Bruker APEX-II CCD'
_diffrn_measurement_method '\f and \w scans'
_diffrn_radiation_monochromator graphite
_diffrn_radiation_source 'fine-focus sealed tube'
_diffrn_radiation_type MoK\a
_diffrn_radiation_wavelength 0.71073
_diffrn_reflns_av_R_equivalents 0.0452
_diffrn_reflns_av_sigmaI/netI 0.0526
_diffrn_reflns_limit_h_max 32
_diffrn_reflns_limit_h_min -32
_diffrn_reflns_limit_k_max 33
_diffrn_reflns_limit_k_min -33
_diffrn_reflns_limit_l_max 30
_diffrn_reflns_limit_l_min -30
_diffrn_reflns_number 126093
_diffrn_reflns_theta_full 31.04
_diffrn_reflns_theta_max 31.04
_diffrn_reflns_theta_min 1.41
_exptl_absorpt_coefficient_mu 0.953
_exptl_absorpt_correction_T_max 0.7629
_exptl_absorpt_correction_T_min 0.7016
_exptl_absorpt_correction_type multi-scan
_exptl_absorpt_process_details sadabs
_exptl_crystal_colour colourless
_exptl_crystal_density_diffrn 1.425
_exptl_crystal_density_method 'not measured'
_exptl_crystal_description prism
_exptl_crystal_F_000 4272
_exptl_crystal_size_max 0.40
_exptl_crystal_size_mid 0.35
_exptl_crystal_size_min 0.30
_platon_squeeze_details
;
 The residual electron density was assigned to one molecule of the
 dichloromethane solvent [144/4 = 36 e per asymmetric unit; one molecule
 of CH2Cl2 would give 42e].
;
_refine_diff_density_max 1.540
_refine_diff_density_min -1.081
_refine_diff_density_rms 0.119
_refine_ls_extinction_method none
_refine_ls_goodness_of_fit_ref 1.048
_refine_ls_hydrogen_treatment constr
_refine_ls_matrix_type full
_refine_ls_number_parameters 1063
_refine_ls_number_reflns 31563
_refine_ls_number_restraints 0
_refine_ls_restrained_S_all 1.048
_refine_ls_R_factor_all 0.0903
_refine_ls_R_factor_gt 0.0540
_refine_ls_shift/su_max 0.001
_refine_ls_shift/su_mean 0.000
_refine_ls_structure_factor_coef Fsqd
_refine_ls_weighting_details 'calc w=1/[\s^2^(Fo^2^)+(0.0720P)^2^+8.2424P] where P=(Fo^2^+2Fc^2^)/3'
_refine_ls_weighting_scheme calc
_refine_ls_wR_factor_gt 0.1305
_refine_ls_wR_factor_ref 0.1464
_reflns_number_gt 20945
_reflns_number_total 31563
_reflns_threshold_expression I>2\s(I)
_cod_data_source_file c6dt04755f2.cif
_cod_data_source_block compound_4a
_cod_depositor_comments
;
The following automatic conversions were performed:

'_symmetry_cell_setting' value 'Monoclinic' changed to 'monoclinic'
according to
/home/data/users/saulius/crontab/automatic-downloads/rss-feeds/RSC/lib/dictionaries/cif_core.dic
dictionary named 'cif_core.dic' version 2.4.2 from 2011-04-26.

Automatic conversion script
Id: cif_fix_values 4973 2017-02-22 13:04:09Z antanas 

 Adding full bibliography for 7042575--7042581.cif.
;
_cod_original_sg_symbol_H-M 'P 21/c'
_cod_database_code 7042579

loop_
_symmetry_equiv_pos_as_xyz
'x, y, z'
'-x, y+1/2, -z+1/2'
'-x, -y, -z'
'x, -y-1/2, z-1/2'

loop_
_atom_site_label
_atom_site_type_symbol
_atom_site_fract_x
_atom_site_fract_y
_atom_site_fract_z
_atom_site_U_iso_or_equiv
_atom_site_adp_type
_atom_site_occupancy
_atom_site_symmetry_multiplicity
_atom_site_calc_flag
_atom_site_refinement_flags
C1 C 0.21957(16) 0.01896(14) 0.45910(18) 0.0273(7) Uani 1 1 d .
C2 C 0.2102(2) -0.04073(15) 0.4604(2) 0.0378(8) Uani 1 1 d .
H2 H 0.1802 -0.0603 0.4192 0.045 Uiso 1 1 calc R
C3 C 0.2454(3) -0.07120(19) 0.5229(3) 0.0532(12) Uani 1 1 d .
H3 H 0.2392 -0.1118 0.5241 0.064 Uiso 1 1 calc R
C4 C 0.2892(2) -0.0430(2) 0.5829(2) 0.0508(11) Uani 1 1 d .
H4 H 0.3123 -0.0640 0.6256 0.061 Uiso 1 1 calc R
C5 C 0.2992(2) 0.0157(2) 0.5811(2) 0.0426(9) Uani 1 1 d .
H5 H 0.3298 0.0349 0.6224 0.051 Uiso 1 1 calc R
C6 C 0.26495(17) 0.04717(16) 0.51921(19) 0.0324(7) Uani 1 1 d .
H6 H 0.2725 0.0875 0.5181 0.039 Uiso 1 1 calc R
C7 C 0.14735(16) 0.01768(14) 0.30689(17) 0.0264(6) Uani 1 1 d .
C8 C 0.08793(18) 0.02612(16) 0.24753(19) 0.0331(7) Uani 1 1 d .
H8 H 0.0567 0.0530 0.2491 0.040 Uiso 1 1 calc R
C9 C 0.0737(2) -0.00446(19) 0.1858(2) 0.0422(9) Uani 1 1 d .
H9 H 0.0327 0.0012 0.1454 0.051 Uiso 1 1 calc R
C10 C 0.1196(2) -0.04330(18) 0.1830(2) 0.0460(10) Uani 1 1 d .
H10 H 0.1100 -0.0642 0.1408 0.055 Uiso 1 1 calc R
C11 C 0.1789(2) -0.05143(18) 0.2413(2) 0.0443(10) Uani 1 1 d .
H11 H 0.2103 -0.0778 0.2393 0.053 Uiso 1 1 calc R
C12 C 0.19307(19) -0.02129(16) 0.3032(2) 0.0347(8) Uani 1 1 d .
H12 H 0.2341 -0.0272 0.3434 0.042 Uiso 1 1 calc R
C13 C 0.06469(18) 0.03387(14) 0.4066(2) 0.0341(8) Uani 1 1 d .
C14 C 0.0063(2) 0.01319(17) 0.3529(2) 0.0437(10) Uani 1 1 d .
H14 H -0.0105 0.0287 0.3065 0.052 Uiso 1 1 calc R
C15 C -0.0271(3) -0.0310(2) 0.3688(3) 0.0666(17) Uani 1 1 d .
H15 H -0.0684 -0.0441 0.3336 0.080 Uiso 1 1 calc R
C16 C -0.0010(3) -0.0557(2) 0.4346(4) 0.079(2) Uani 1 1 d .
H16 H -0.0233 -0.0870 0.4439 0.094 Uiso 1 1 calc R
C17 C 0.0570(3) -0.03563(19) 0.4870(3) 0.0657(16) Uani 1 1 d .
H17 H 0.0747 -0.0531 0.5324 0.079 Uiso 1 1 calc R
C18 C 0.0898(2) 0.01015(16) 0.4741(2) 0.0437(10) Uani 1 1 d .
H18 H 0.1291 0.0252 0.5109 0.052 Uiso 1 1 calc R
C19 C -0.00693(17) 0.15582(15) 0.3164(2) 0.0350(8) Uani 1 1 d .
C20 C -0.0648(2) 0.1393(2) 0.3205(3) 0.0539(12) Uani 1 1 d .
H20 H -0.0627 0.1214 0.3619 0.065 Uiso 1 1 calc R
C21 C -0.1260(2) 0.1497(3) 0.2626(5) 0.091(3) Uani 1 1 d .
H21 H -0.1656 0.1397 0.2652 0.109 Uiso 1 1 calc R
C22 C -0.1291(3) 0.1745(3) 0.2016(4) 0.105(3) Uani 1 1 d .
H22 H -0.1707 0.1812 0.1626 0.126 Uiso 1 1 calc R
C23 C -0.0731(3) 0.1891(2) 0.1975(3) 0.086(2) Uani 1 1 d .
H23 H -0.0758 0.2055 0.1550 0.103 Uiso 1 1 calc R
C24 C -0.0114(2) 0.18067(16) 0.2540(2) 0.0487(11) Uani 1 1 d .
H24 H 0.0275 0.1917 0.2503 0.058 Uiso 1 1 calc R
C25 C 0.06797(17) 0.16405(14) 0.46913(18) 0.0273(7) Uani 1 1 d .
C26 C 0.0159(2) 0.19422(17) 0.4722(2) 0.0367(8) Uani 1 1 d .
H26 H -0.0221 0.2031 0.4297 0.044 Uiso 1 1 calc R
C27 C 0.0188(2) 0.21157(19) 0.5364(3) 0.0494(11) Uani 1 1 d .
H27 H -0.0173 0.2320 0.5373 0.059 Uiso 1 1 calc R
C28 C 0.0734(3) 0.19944(18) 0.5990(2) 0.0502(12) Uani 1 1 d .
H28 H 0.0749 0.2106 0.6430 0.060 Uiso 1 1 calc R
C29 C 0.1257(3) 0.1708(2) 0.5963(2) 0.0499(11) Uani 1 1 d .
H29 H 0.1639 0.1630 0.6390 0.060 Uiso 1 1 calc R
C30 C 0.1240(2) 0.15277(16) 0.5321(2) 0.0372(8) Uani 1 1 d .
H30 H 0.1606 0.1330 0.5314 0.045 Uiso 1 1 calc R
C31 C 0.02794(15) 0.34109(13) 0.31818(17) 0.0236(6) Uani 1 1 d .
C32 C -0.02921(17) 0.32274(15) 0.32180(19) 0.0314(7) Uani 1 1 d .
H32 H -0.0270 0.3103 0.3657 0.038 Uiso 1 1 calc R
C33 C -0.08950(18) 0.32252(17) 0.2618(2) 0.0396(9) Uani 1 1 d .
H33 H -0.1283 0.3105 0.2650 0.047 Uiso 1 1 calc R
C34 C -0.0930(2) 0.33964(18) 0.1978(2) 0.0451(10) Uani 1 1 d .
H34 H -0.1342 0.3394 0.1569 0.054 Uiso 1 1 calc R
C35 C -0.0367(2) 0.35711(19) 0.1931(2) 0.0482(11) Uani 1 1 d .
H35 H -0.0391 0.3692 0.1490 0.058 Uiso 1 1 calc R
C36 C 0.02328(19) 0.35702(17) 0.25262(19) 0.0361(8) Uani 1 1 d .
H36 H 0.0621 0.3680 0.2487 0.043 Uiso 1 1 calc R
C37 C 0.09420(16) 0.34493(13) 0.47040(16) 0.0240(6) Uani 1 1 d .
C38 C 0.13507(18) 0.31605(15) 0.53183(18) 0.0308(7) Uani 1 1 d .
H38 H 0.1648 0.2875 0.5306 0.037 Uiso 1 1 calc R
C39 C 0.1330(2) 0.32840(18) 0.5951(2) 0.0430(10) Uani 1 1 d .
H39 H 0.1616 0.3089 0.6372 0.052 Uiso 1 1 calc R
C40 C 0.0892(3) 0.3690(2) 0.5965(2) 0.0512(12) Uani 1 1 d .
H40 H 0.0876 0.3776 0.6398 0.061 Uiso 1 1 calc R
C41 C 0.0474(2) 0.39764(19) 0.5356(2) 0.0481(10) Uani 1 1 d .
H41 H 0.0165 0.4251 0.5368 0.058 Uiso 1 1 calc R
C42 C 0.05062(19) 0.38614(16) 0.47240(19) 0.0341(8) Uani 1 1 d .
H42 H 0.0229 0.4066 0.4307 0.041 Uiso 1 1 calc R
C43 C 0.14182(15) 0.44635(14) 0.40563(17) 0.0240(6) Uani 1 1 d .
C44 C 0.10371(17) 0.48126(14) 0.34948(19) 0.0312(7) Uani 1 1 d .
H44 H 0.0858 0.4667 0.3026 0.037 Uiso 1 1 calc R
C45 C 0.09170(19) 0.53830(16) 0.3623(2) 0.0422(9) Uani 1 1 d .
H45 H 0.0668 0.5631 0.3237 0.051 Uiso 1 1 calc R
C46 C 0.1155(2) 0.55899(17) 0.4302(3) 0.0491(11) Uani 1 1 d .
H46 H 0.1064 0.5977 0.4384 0.059 Uiso 1 1 calc R
C47 C 0.1528(2) 0.52310(16) 0.4866(2) 0.0418(9) Uani 1 1 d .
H47 H 0.1693 0.5373 0.5335 0.050 Uiso 1 1 calc R
C48 C 0.16619(18) 0.46649(15) 0.47461(19) 0.0315(7) Uani 1 1 d .
H48 H 0.1917 0.4419 0.5131 0.038 Uiso 1 1 calc R
C49 C 0.23497(17) 0.42706(15) 0.32909(18) 0.0282(7) Uani 1 1 d .
C50 C 0.23963(19) 0.48710(16) 0.3416(2) 0.0382(8) Uani 1 1 d .
H50 H 0.2423 0.5019 0.3847 0.046 Uiso 1 1 calc R
C51 C 0.2404(2) 0.52461(18) 0.2907(3) 0.0502(11) Uani 1 1 d .
H51 H 0.2439 0.5651 0.2995 0.060 Uiso 1 1 calc R
C52 C 0.2360(2) 0.5039(2) 0.2277(3) 0.0562(12) Uani 1 1 d .
H52 H 0.2356 0.5301 0.1928 0.067 Uiso 1 1 calc R
C53 C 0.2322(3) 0.4444(2) 0.2151(2) 0.0574(12) Uani 1 1 d .
H53 H 0.2297 0.4299 0.1719 0.069 Uiso 1 1 calc R
C54 C 0.2320(2) 0.40645(18) 0.2662(2) 0.0409(9) Uani 1 1 d .
H54 H 0.2298 0.3659 0.2578 0.049 Uiso 1 1 calc R
C55 C 0.29445(16) 0.39574(15) 0.47788(17) 0.0273(6) Uani 1 1 d .
C56 C 0.3466(2) 0.4322(2) 0.4883(2) 0.0503(11) Uani 1 1 d .
H56 H 0.3486 0.4511 0.4493 0.060 Uiso 1 1 calc R
C57 C 0.3966(2) 0.4409(3) 0.5570(3) 0.0679(15) Uani 1 1 d .
H57 H 0.4319 0.4665 0.5643 0.081 Uiso 1 1 calc R
C58 C 0.3952(2) 0.4133(2) 0.6129(2) 0.0568(13) Uani 1 1 d .
H58 H 0.4293 0.4196 0.6591 0.068 Uiso 1 1 calc R
C59 C 0.3442(2) 0.3760(2) 0.6028(2) 0.0478(10) Uani 1 1 d .
H59 H 0.3432 0.3565 0.6420 0.057 Uiso 1 1 calc R
C60 C 0.29443(19) 0.36706(17) 0.53568(18) 0.0352(8) Uani 1 1 d .
H60 H 0.2597 0.3409 0.5289 0.042 Uiso 1 1 calc R
C61 C 0.36486(16) 0.28587(14) 0.29402(17) 0.0263(6) Uani 1 1 d .
C62 C 0.32035(19) 0.26009(18) 0.23095(18) 0.0357(8) Uani 1 1 d .
H62 H 0.2959 0.2270 0.2322 0.043 Uiso 1 1 calc R
C63 C 0.3118(2) 0.28262(19) 0.1669(2) 0.0436(9) Uani 1 1 d .
H63 H 0.2822 0.2643 0.1244 0.052 Uiso 1 1 calc R
C64 C 0.3454(3) 0.3311(2) 0.1640(2) 0.0535(12) Uani 1 1 d .
H64 H 0.3397 0.3459 0.1197 0.064 Uiso 1 1 calc R
C65 C 0.3871(3) 0.3580(2) 0.2247(3) 0.0629(14) Uani 1 1 d .
H65 H 0.4101 0.3918 0.2228 0.075 Uiso 1 1 calc R
C66 C 0.3961(2) 0.33592(18) 0.2906(2) 0.0482(10) Uani 1 1 d .
H66 H 0.4240 0.3557 0.3327 0.058 Uiso 1 1 calc R
C67 C 0.44105(17) 0.28319(15) 0.4476(2) 0.0338(8) Uani 1 1 d .
C68 C 0.5014(2) 0.2935(2) 0.4461(3) 0.0579(13) Uani 1 1 d .
H68 H 0.5051 0.2883 0.4033 0.069 Uiso 1 1 calc R
C69 C 0.5552(3) 0.3111(3) 0.5059(4) 0.097(3) Uani 1 1 d .
H69 H 0.5958 0.3187 0.5040 0.117 Uiso 1 1 calc R
C70 C 0.5511(4) 0.3177(3) 0.5678(4) 0.108(3) Uani 1 1 d .
H70 H 0.5890 0.3291 0.6091 0.130 Uiso 1 1 calc R
C71 C 0.4918(4) 0.3079(3) 0.5710(3) 0.096(3) Uani 1 1 d .
H71 H 0.4890 0.3131 0.6142 0.115 Uiso 1 1 calc R
C72 C 0.4362(2) 0.2905(2) 0.5104(2) 0.0563(13) Uani 1 1 d .
H72 H 0.3954 0.2837 0.5121 0.068 Uiso 1 1 calc R
C73 C 0.45343(16) 0.17099(14) 0.36690(18) 0.0263(6) Uani 1 1 d .
C74 C 0.45510(19) 0.17268(18) 0.3024(2) 0.0379(8) Uani 1 1 d .
H74 H 0.4157 0.1796 0.2605 0.046 Uiso 1 1 calc R
C75 C 0.5144(2) 0.1642(2) 0.2986(3) 0.0518(11) Uani 1 1 d .
H75 H 0.5155 0.1647 0.2542 0.062 Uiso 1 1 calc R
C76 C 0.5717(2) 0.1552(2) 0.3598(3) 0.0550(12) Uani 1 1 d .
H76 H 0.6126 0.1508 0.3577 0.066 Uiso 1 1 calc R
C77 C 0.56949(19) 0.1527(2) 0.4233(3) 0.0506(11) Uani 1 1 d .
H77 H 0.6088 0.1453 0.4651 0.061 Uiso 1 1 calc R
C78 C 0.51024(18) 0.16102(17) 0.4274(2) 0.0380(8) Uani 1 1 d .
H78 H 0.5091 0.1598 0.4719 0.046 Uiso 1 1 calc R
C79 C 0.33319(17) 0.07989(15) 0.29946(18) 0.0294(7) Uani 1 1 d .
C80 C 0.27159(19) 0.07985(18) 0.24028(19) 0.0364(8) Uani 1 1 d .
H80 H 0.2376 0.1047 0.2391 0.044 Uiso 1 1 calc R
C81 C 0.2597(2) 0.0438(2) 0.1833(2) 0.0493(11) Uani 1 1 d .
H81 H 0.2179 0.0441 0.1433 0.059 Uiso 1 1 calc R
C82 C 0.3088(3) 0.0079(2) 0.1851(3) 0.0599(13) Uani 1 1 d .
H82 H 0.3004 -0.0172 0.1464 0.072 Uiso 1 1 calc R
C83 C 0.3703(3) 0.0076(2) 0.2423(3) 0.0597(13) Uani 1 1 d .
H83 H 0.4040 -0.0173 0.2428 0.072 Uiso 1 1 calc R
C84 C 0.3826(2) 0.04419(18) 0.2993(2) 0.0450(10) Uani 1 1 d .
H84 H 0.4251 0.0447 0.3384 0.054 Uiso 1 1 calc R
C85 C 0.39123(17) 0.08692(16) 0.45202(19) 0.0326(8) Uani 1 1 d .
C86 C 0.4193(2) 0.1187(2) 0.5146(2) 0.0479(11) Uani 1 1 d .
H86 H 0.4174 0.1598 0.5133 0.057 Uiso 1 1 calc R
C87 C 0.4503(2) 0.0899(3) 0.5794(3) 0.0724(18) Uani 1 1 d .
H87 H 0.4695 0.1114 0.6221 0.087 Uiso 1 1 calc R
C88 C 0.4529(3) 0.0303(4) 0.5811(4) 0.090(3) Uani 1 1 d .
H88 H 0.4741 0.0108 0.6251 0.109 Uiso 1 1 calc R
C89 C 0.4250(3) -0.0008(3) 0.5196(4) 0.084(2) Uani 1 1 d .
H89 H 0.4275 -0.0418 0.5213 0.100 Uiso 1 1 calc R
C90 C 0.3933(2) 0.02671(19) 0.4554(3) 0.0531(12) Uani 1 1 d .
H90 H 0.3729 0.0045 0.4133 0.064 Uiso 1 1 calc R
C91 C 0.3303(5) 0.8062(3) 0.3589(5) 0.117(3) Uani 1 1 d .
H91A H 0.3673 0.7787 0.3822 0.140 Uiso 1 1 calc R
H91B H 0.3062 0.7949 0.3087 0.140 Uiso 1 1 calc R
C92 C 0.1955(8) 0.7365(7) 0.5764(5) 0.244(9) Uani 1 1 d .
H92A H 0.1986 0.7694 0.6077 0.293 Uiso 1 1 calc R
H92B H 0.2398 0.7187 0.5935 0.293 Uiso 1 1 calc R
C93 C 0.4141(5) 0.5300(6) 0.3190(5) 0.174(5) Uani 1 1 d .
H93A H 0.3654 0.5280 0.2918 0.209 Uiso 1 1 calc R
H93B H 0.4257 0.5704 0.3357 0.209 Uiso 1 1 calc R
N1 N 0.10110(13) 0.08023(11) 0.39251(14) 0.0242(5) Uani 1 1 d .
N2 N 0.15759(13) 0.38694(11) 0.39288(13) 0.0220(5) Uani 1 1 d .
N3 N 0.39181(12) 0.18265(11) 0.37036(14) 0.0236(5) Uani 1 1 d .
B1 B 0.3021(3) 0.6715(3) 0.2385(3) 0.0622(15) Uani 1 1 d .
F1 F 0.2561(3) 0.64440(19) 0.1819(2) 0.1312(19) Uani 1 1 d .
F2 F 0.3605(3) 0.6501(5) 0.2533(3) 0.271(6) Uani 1 1 d .
F3 F 0.2988(5) 0.7267(2) 0.2266(3) 0.217(4) Uani 1 1 d .
F4 F 0.29414(16) 0.66255(17) 0.29791(17) 0.0793(10) Uani 1 1 d .
P1 P 0.17144(4) 0.06485(3) 0.38336(4) 0.02178(15) Uani 1 1 d .
P2 P 0.07540(4) 0.15100(3) 0.38787(4) 0.02088(15) Uani 1 1 d .
P3 P 0.10793(4) 0.33075(3) 0.39310(4) 0.01906(14) Uani 1 1 d .
P4 P 0.23153(4) 0.37426(3) 0.39103(4) 0.02097(15) Uani 1 1 d .
P5 P 0.36934(4) 0.25368(3) 0.37440(4) 0.02137(15) Uani 1 1 d .
P6 P 0.34210(4) 0.12700(3) 0.37176(4) 0.02188(15) Uani 1 1 d .
Cl1 Cl 0.16620(4) 0.22113(3) 0.27010(4) 0.02585(15) Uani 1 1 d .
Cl2 Cl 0.26486(4) 0.21404(3) 0.48602(4) 0.02648(15) Uani 1 1 d .
Cl3 Cl 0.36166(18) 0.87419(13) 0.36373(17) 0.1684(12) Uani 1 1 d .
Cl4 Cl 0.27689(11) 0.80073(17) 0.39854(17) 0.1658(13) Uani 1 1 d .
Cl5 Cl 0.16928(15) 0.76093(16) 0.49053(13) 0.1534(11) Uani 1 1 d .
Cl6 Cl 0.1382(2) 0.68453(15) 0.57845(19) 0.1864(15) Uani 1 1 d .
Cl7 Cl 0.43832(12) 0.48503(15) 0.39136(13) 0.1545(12) Uani 1 1 d .
Cl8 Cl 0.44894(10) 0.51349(10) 0.26397(10) 0.1093(7) Uani 1 1 d .
Ag1 Ag 0.236101(12) 0.144713(10) 0.372042(14) 0.02584(6) Uani 1 1 d .
Ag2 Ag 0.142862(12) 0.232718(10) 0.385986(14) 0.02622(6) Uani 1 1 d .
Ag3 Ag 0.264401(12) 0.276638(10) 0.375323(14) 0.02609(6) Uani 1 1 d .

loop_
_atom_site_aniso_label
_atom_site_aniso_U_11
_atom_site_aniso_U_22
_atom_site_aniso_U_33
_atom_site_aniso_U_23
_atom_site_aniso_U_13
_atom_site_aniso_U_12
C1 0.0285(16) 0.0228(15) 0.0325(17) 0.0048(13) 0.0152(14) 0.0051(13)
C2 0.047(2) 0.0198(15) 0.049(2) 0.0052(15) 0.0232(19) 0.0043(15)
C3 0.073(3) 0.029(2) 0.067(3) 0.020(2) 0.040(3) 0.020(2)
C4 0.060(3) 0.049(3) 0.049(3) 0.021(2) 0.029(2) 0.029(2)
C5 0.040(2) 0.055(3) 0.0288(18) 0.0031(17) 0.0118(17) 0.0097(19)
C6 0.0327(18) 0.0300(17) 0.0356(18) 0.0055(14) 0.0159(15) 0.0070(15)
C7 0.0285(16) 0.0218(14) 0.0316(16) -0.0018(12) 0.0157(14) -0.0069(13)
C8 0.0359(19) 0.0304(17) 0.0347(18) -0.0004(14) 0.0172(16) -0.0005(15)
C9 0.044(2) 0.046(2) 0.035(2) -0.0066(17) 0.0154(18) -0.0136(19)
C10 0.066(3) 0.037(2) 0.047(2) -0.0147(18) 0.036(2) -0.015(2)
C11 0.051(2) 0.0326(19) 0.062(3) -0.0090(18) 0.036(2) -0.0040(18)
C12 0.0342(18) 0.0274(17) 0.045(2) -0.0042(15) 0.0199(17) -0.0018(15)
C13 0.043(2) 0.0187(14) 0.061(2) -0.0031(15) 0.0416(19) 0.0021(14)
C14 0.049(2) 0.0331(19) 0.067(3) -0.0214(19) 0.042(2) -0.0201(18)
C15 0.080(3) 0.042(2) 0.118(5) -0.046(3) 0.079(4) -0.042(2)
C16 0.129(5) 0.026(2) 0.147(6) -0.021(3) 0.121(5) -0.029(3)
C17 0.112(4) 0.026(2) 0.110(4) 0.007(2) 0.096(4) -0.001(2)
C18 0.059(3) 0.0256(17) 0.070(3) 0.0114(18) 0.049(2) 0.0045(17)
C19 0.0253(16) 0.0232(16) 0.043(2) -0.0092(15) 0.0033(15) 0.0017(13)
C20 0.0276(19) 0.042(2) 0.085(3) -0.026(2) 0.018(2) -0.0063(17)
C21 0.019(2) 0.060(4) 0.152(7) -0.052(4) -0.001(3) -0.003(2)
C22 0.053(4) 0.052(3) 0.118(6) -0.037(4) -0.044(4) 0.017(3)
C23 0.089(5) 0.034(2) 0.059(3) -0.009(2) -0.035(3) 0.011(3)
C24 0.053(3) 0.0241(17) 0.040(2) -0.0026(16) -0.0058(19) 0.0064(17)
C25 0.0333(17) 0.0210(14) 0.0342(17) -0.0043(13) 0.0209(15) -0.0082(13)
C26 0.041(2) 0.0332(19) 0.044(2) -0.0030(16) 0.0263(18) -0.0006(16)
C27 0.065(3) 0.042(2) 0.064(3) -0.016(2) 0.049(3) -0.011(2)
C28 0.085(3) 0.037(2) 0.048(2) -0.0144(18) 0.047(3) -0.024(2)
C29 0.071(3) 0.045(2) 0.032(2) -0.0030(17) 0.020(2) -0.011(2)
C30 0.044(2) 0.0317(18) 0.0360(19) 0.0017(15) 0.0176(17) -0.0023(16)
C31 0.0225(14) 0.0186(13) 0.0269(15) 0.0000(11) 0.0084(12) 0.0008(12)
C32 0.0315(17) 0.0291(17) 0.0358(18) -0.0015(14) 0.0169(15) 0.0002(14)
C33 0.0262(17) 0.036(2) 0.050(2) -0.0055(17) 0.0116(17) 0.0002(15)
C34 0.035(2) 0.038(2) 0.041(2) 0.0007(17) -0.0025(17) -0.0015(17)
C35 0.051(2) 0.048(2) 0.0306(19) 0.0043(17) 0.0042(18) -0.016(2)
C36 0.0357(19) 0.0364(19) 0.0321(18) 0.0007(15) 0.0112(16) -0.0095(16)
C37 0.0315(16) 0.0222(14) 0.0233(15) -0.0009(11) 0.0169(13) -0.0029(12)
C38 0.0398(19) 0.0247(16) 0.0273(16) -0.0002(13) 0.0143(15) -0.0062(14)
C39 0.062(3) 0.039(2) 0.0279(18) -0.0020(15) 0.0190(18) -0.0178(19)
C40 0.080(3) 0.053(3) 0.036(2) -0.0128(19) 0.040(2) -0.017(2)
C41 0.065(3) 0.043(2) 0.056(3) -0.013(2) 0.043(2) -0.003(2)
C42 0.042(2) 0.0317(18) 0.0346(18) -0.0022(14) 0.0223(16) 0.0038(16)
C43 0.0213(14) 0.0221(14) 0.0295(16) -0.0011(12) 0.0121(13) -0.0018(12)
C44 0.0307(17) 0.0186(14) 0.0375(19) 0.0025(13) 0.0089(15) 0.0016(13)
C45 0.0315(19) 0.0201(16) 0.062(3) 0.0061(17) 0.0090(18) 0.0038(14)
C46 0.044(2) 0.0207(17) 0.083(3) -0.0088(19) 0.028(2) 0.0051(16)
C47 0.052(2) 0.0253(17) 0.050(2) -0.0131(16) 0.025(2) 0.0015(17)
C48 0.0370(19) 0.0248(16) 0.0341(18) -0.0029(13) 0.0168(15) 0.0020(14)
C49 0.0304(17) 0.0251(15) 0.0350(18) 0.0062(13) 0.0199(15) -0.0020(13)
C50 0.038(2) 0.0273(17) 0.056(2) 0.0047(17) 0.0274(19) -0.0001(15)
C51 0.053(3) 0.0282(19) 0.082(3) 0.018(2) 0.041(2) 0.0044(18)
C52 0.064(3) 0.050(3) 0.063(3) 0.030(2) 0.037(3) 0.005(2)
C53 0.079(3) 0.056(3) 0.045(2) 0.015(2) 0.034(3) -0.002(3)
C54 0.056(2) 0.035(2) 0.0348(19) 0.0070(16) 0.0237(19) -0.0010(18)
C55 0.0241(15) 0.0258(15) 0.0299(16) -0.0047(13) 0.0101(13) -0.0005(13)
C56 0.034(2) 0.059(3) 0.051(2) 0.001(2) 0.0128(19) -0.013(2)
C57 0.032(2) 0.079(4) 0.069(3) -0.007(3) 0.001(2) -0.023(2)
C58 0.040(2) 0.074(3) 0.040(2) -0.016(2) 0.0030(19) -0.002(2)
C59 0.044(2) 0.060(3) 0.0281(19) -0.0055(18) 0.0053(17) 0.001(2)
C60 0.0357(19) 0.0369(19) 0.0282(17) -0.0031(14) 0.0098(15) -0.0018(16)
C61 0.0254(15) 0.0259(15) 0.0285(16) 0.0067(12) 0.0127(13) 0.0046(13)
C62 0.0341(19) 0.042(2) 0.0267(17) 0.0063(15) 0.0097(15) -0.0045(16)
C63 0.049(2) 0.050(2) 0.0273(18) 0.0059(16) 0.0121(17) 0.0004(19)
C64 0.075(3) 0.051(3) 0.039(2) 0.015(2) 0.030(2) 0.000(2)
C65 0.094(4) 0.044(3) 0.053(3) 0.013(2) 0.034(3) -0.020(3)
C66 0.065(3) 0.035(2) 0.041(2) 0.0006(17) 0.020(2) -0.016(2)
C67 0.0248(16) 0.0254(16) 0.0374(19) -0.0029(14) 0.0013(15) 0.0003(13)
C68 0.030(2) 0.046(3) 0.080(3) 0.001(2) 0.008(2) -0.0113(19)
C69 0.036(3) 0.073(4) 0.135(6) -0.021(4) -0.006(3) -0.021(3)
C70 0.065(4) 0.086(5) 0.095(5) -0.043(4) -0.035(4) 0.019(4)
C71 0.093(5) 0.092(5) 0.050(3) -0.031(3) -0.018(3) 0.035(4)
C72 0.055(3) 0.060(3) 0.029(2) -0.0107(19) -0.0047(19) 0.023(2)
C73 0.0227(15) 0.0211(14) 0.0355(17) 0.0039(13) 0.0134(13) 0.0026(12)
C74 0.0315(18) 0.047(2) 0.038(2) -0.0028(17) 0.0178(16) 0.0065(17)
C75 0.050(3) 0.059(3) 0.066(3) -0.001(2) 0.043(2) 0.010(2)
C76 0.034(2) 0.050(3) 0.096(4) 0.008(3) 0.043(2) 0.0126(19)
C77 0.0234(18) 0.048(3) 0.076(3) 0.015(2) 0.018(2) 0.0085(17)
C78 0.0273(17) 0.038(2) 0.050(2) 0.0117(17) 0.0184(17) 0.0043(15)
C79 0.0324(17) 0.0241(15) 0.0353(18) -0.0034(13) 0.0182(15) -0.0026(13)
C80 0.0370(19) 0.041(2) 0.0350(19) -0.0014(16) 0.0189(16) -0.0058(16)
C81 0.058(3) 0.056(3) 0.040(2) -0.016(2) 0.027(2) -0.018(2)
C82 0.081(4) 0.053(3) 0.060(3) -0.026(2) 0.044(3) -0.020(3)
C83 0.073(3) 0.045(3) 0.078(3) -0.014(2) 0.049(3) 0.008(2)
C84 0.044(2) 0.033(2) 0.063(3) -0.0090(19) 0.029(2) 0.0018(17)
C85 0.0242(16) 0.0383(19) 0.0379(19) 0.0139(15) 0.0161(15) 0.0076(14)
C86 0.043(2) 0.068(3) 0.036(2) 0.012(2) 0.0218(19) 0.005(2)
C87 0.044(3) 0.134(6) 0.039(2) 0.032(3) 0.019(2) 0.022(3)
C88 0.063(3) 0.144(7) 0.083(4) 0.083(5) 0.049(3) 0.065(4)
C89 0.094(5) 0.072(4) 0.116(5) 0.063(4) 0.075(4) 0.053(4)
C90 0.056(3) 0.038(2) 0.077(3) 0.028(2) 0.040(3) 0.019(2)
C91 0.145(8) 0.079(5) 0.130(7) -0.017(5) 0.064(6) 0.014(5)
C92 0.317(19) 0.300(19) 0.087(7) -0.048(9) 0.064(9) -0.211(16)
C93 0.099(7) 0.308(17) 0.137(8) 0.049(10) 0.071(6) 0.018(9)
N1 0.0268(13) 0.0158(11) 0.0324(14) -0.0002(10) 0.0152(12) -0.0016(10)
N2 0.0242(13) 0.0169(11) 0.0245(13) 0.0015(10) 0.0105(11) -0.0050(10)
N3 0.0197(12) 0.0216(12) 0.0287(13) 0.0009(10) 0.0099(11) 0.0018(10)
B1 0.055(3) 0.070(4) 0.051(3) 0.002(3) 0.014(3) 0.001(3)
F1 0.191(5) 0.091(3) 0.077(3) -0.031(2) 0.028(3) -0.024(3)
F2 0.129(5) 0.592(19) 0.130(5) 0.072(7) 0.091(4) 0.116(8)
F3 0.418(12) 0.070(3) 0.086(3) 0.001(2) 0.042(5) -0.078(5)
F4 0.0646(19) 0.106(3) 0.070(2) -0.0063(19) 0.0318(17) -0.0256(19)
P1 0.0220(4) 0.0167(3) 0.0273(4) 0.0006(3) 0.0115(3) -0.0011(3)
P2 0.0202(4) 0.0164(3) 0.0257(4) 0.0000(3) 0.0097(3) -0.0027(3)
P3 0.0209(3) 0.0157(3) 0.0209(3) 0.0003(3) 0.0096(3) 0.0013(3)
P4 0.0242(4) 0.0166(3) 0.0227(4) -0.0003(3) 0.0110(3) 0.0005(3)
P5 0.0198(4) 0.0210(4) 0.0209(4) 0.0013(3) 0.0068(3) -0.0003(3)
P6 0.0195(4) 0.0204(4) 0.0262(4) 0.0025(3) 0.0106(3) 0.0028(3)
Cl1 0.0283(4) 0.0301(4) 0.0171(3) 0.0000(3) 0.0081(3) 0.0022(3)
Cl2 0.0311(4) 0.0267(4) 0.0184(3) 0.0010(3) 0.0080(3) -0.0003(3)
Cl3 0.206(3) 0.1088(19) 0.172(3) -0.0239(19) 0.067(2) -0.040(2)
Cl4 0.0754(13) 0.230(3) 0.183(3) -0.077(3) 0.0489(16) -0.0143(17)
Cl5 0.149(2) 0.214(3) 0.0942(15) -0.0168(18) 0.0510(16) -0.062(2)
Cl6 0.290(4) 0.139(2) 0.205(3) -0.015(2) 0.178(3) -0.056(3)
Cl7 0.1223(18) 0.236(3) 0.1224(17) -0.0221(19) 0.0695(15) -0.099(2)
Cl8 0.1099(14) 0.1249(17) 0.0968(13) -0.0450(12) 0.0490(11) -0.0656(13)
Ag1 0.02325(11) 0.01863(11) 0.03915(14) 0.00034(9) 0.01699(10) -0.00100(9)
Ag2 0.02848(12) 0.01603(10) 0.03958(14) 0.00027(9) 0.01997(11) -0.00067(9)
Ag3 0.02822(12) 0.02007(11) 0.03501(13) -0.00012(9) 0.01856(11) 0.00092(9)

loop_
_atom_type_symbol
_atom_type_description
_atom_type_scat_dispersion_real
_atom_type_scat_dispersion_imag
_atom_type_scat_source
C C 0.0033 0.0016 'International Tables Vol C Tables 4.2.6.8 and 6.1.1.4'
H H 0.0000 0.0000 'International Tables Vol C Tables 4.2.6.8 and 6.1.1.4'
N N 0.0061 0.0033 'International Tables Vol C Tables 4.2.6.8 and 6.1.1.4'
B B 0.0013 0.0007 'International Tables Vol C Tables 4.2.6.8 and 6.1.1.4'
F F 0.0171 0.0103 'International Tables Vol C Tables 4.2.6.8 and 6.1.1.4'
P P 0.1023 0.0942 'International Tables Vol C Tables 4.2.6.8 and 6.1.1.4'
Cl Cl 0.1484 0.1585 'International Tables Vol C Tables 4.2.6.8 and 6.1.1.4'
Ag Ag -0.8971 1.1015 'International Tables Vol C Tables 4.2.6.8 and 6.1.1.4'

loop_
_geom_angle_atom_site_label_1
_geom_angle_atom_site_label_2
_geom_angle_atom_site_label_3
_geom_angle
C6 C1 C2 120.0(3)
C6 C1 P1 116.2(3)
C2 C1 P1 123.7(3)
C3 C2 C1 119.3(4)
C3 C2 H2 120.3
C1 C2 H2 120.3
C4 C3 C2 120.6(4)
C4 C3 H3 119.7
C2 C3 H3 119.7
C5 C4 C3 119.9(4)
C5 C4 H4 120.0
C3 C4 H4 120.0
C4 C5 C6 120.7(4)
C4 C5 H5 119.7
C6 C5 H5 119.7
C1 C6 C5 119.4(4)
C1 C6 H6 120.3
C5 C6 H6 120.3
C8 C7 C12 118.9(3)
C8 C7 P1 120.5(3)
C12 C7 P1 119.8(3)
C7 C8 C9 120.4(4)
C7 C8 H8 119.8
C9 C8 H8 119.8
C8 C9 C10 120.0(4)
C8 C9 H9 120.0
C10 C9 H9 120.0
C11 C10 C9 120.0(4)
C11 C10 H10 120.0
C9 C10 H10 120.0
C10 C11 C12 120.3(4)
C10 C11 H11 119.9
C12 C11 H11 119.9
C11 C12 C7 120.5(4)
C11 C12 H12 119.8
C7 C12 H12 119.8
C14 C13 C18 120.7(4)
C14 C13 N1 120.2(3)
C18 C13 N1 119.1(4)
C13 C14 C15 118.3(5)
C13 C14 H14 120.9
C15 C14 H14 120.9
C16 C15 C14 120.8(5)
C16 C15 H15 119.6
C14 C15 H15 119.6
C17 C16 C15 120.5(4)
C17 C16 H16 119.7
C15 C16 H16 119.7
C16 C17 C18 120.2(5)
C16 C17 H17 119.9
C18 C17 H17 119.9
C17 C18 C13 119.4(5)
C17 C18 H18 120.3
C13 C18 H18 120.3
C24 C19 C20 119.2(4)
C24 C19 P2 115.5(3)
C20 C19 P2 125.1(4)
C19 C20 C21 119.1(6)
C19 C20 H20 120.5
C21 C20 H20 120.5
C22 C21 C20 120.5(6)
C22 C21 H21 119.7
C20 C21 H21 119.7
C23 C22 C21 120.1(5)
C23 C22 H22 119.9
C21 C22 H22 119.9
C22 C23 C24 121.3(7)
C22 C23 H23 119.3
C24 C23 H23 119.3
C23 C24 C19 119.6(5)
C23 C24 H24 120.2
C19 C24 H24 120.2
C26 C25 C30 118.5(3)
C26 C25 P2 123.9(3)
C30 C25 P2 116.4(3)
C27 C26 C25 120.9(4)
C27 C26 H26 119.5
C25 C26 H26 119.5
C28 C27 C26 120.8(4)
C28 C27 H27 119.6
C26 C27 H27 119.6
C29 C28 C27 118.6(4)
C29 C28 H28 120.7
C27 C28 H28 120.7
C28 C29 C30 121.7(4)
C28 C29 H29 119.2
C30 C29 H29 119.2
C25 C30 C29 119.5(4)
C25 C30 H30 120.3
C29 C30 H30 120.3
C36 C31 C32 118.1(3)
C36 C31 P3 120.7(3)
C32 C31 P3 120.1(3)
C33 C32 C31 120.6(3)
C33 C32 H32 119.7
C31 C32 H32 119.7
C34 C33 C32 120.1(4)
C34 C33 H33 120.0
C32 C33 H33 120.0
C33 C34 C35 120.0(4)
C33 C34 H34 120.0
C35 C34 H34 120.0
C34 C35 C36 119.9(4)
C34 C35 H35 120.1
C36 C35 H35 120.1
C35 C36 C31 121.2(4)
C35 C36 H36 119.4
C31 C36 H36 119.4
C42 C37 C38 119.4(3)
C42 C37 P3 123.8(3)
C38 C37 P3 116.5(2)
C37 C38 C39 120.7(4)
C37 C38 H38 119.7
C39 C38 H38 119.7
C40 C39 C38 119.5(4)
C40 C39 H39 120.2
C38 C39 H39 120.2
C39 C40 C41 120.5(4)
C39 C40 H40 119.7
C41 C40 H40 119.7
C40 C41 C42 119.8(4)
C40 C41 H41 120.1
C42 C41 H41 120.1
C37 C42 C41 120.0(4)
C37 C42 H42 120.0
C41 C42 H42 120.0
C44 C43 C48 120.9(3)
C44 C43 N2 119.9(3)
C48 C43 N2 119.2(3)
C43 C44 C45 119.2(3)
C43 C44 H44 120.4
C45 C44 H44 120.4
C46 C45 C44 120.7(4)
C46 C45 H45 119.7
C44 C45 H45 119.7
C45 C46 C47 119.7(3)
C45 C46 H46 120.1
C47 C46 H46 120.1
C46 C47 C48 120.3(4)
C46 C47 H47 119.9
C48 C47 H47 119.9
C47 C48 C43 119.2(3)
C47 C48 H48 120.4
C43 C48 H48 120.4
C54 C49 C50 119.1(3)
C54 C49 P4 117.4(3)
C50 C49 P4 123.4(3)
C51 C50 C49 119.8(4)
C51 C50 H50 120.1
C49 C50 H50 120.1
C52 C51 C50 120.8(4)
C52 C51 H51 119.6
C50 C51 H51 119.6
C51 C52 C53 119.9(4)
C51 C52 H52 120.0
C53 C52 H52 120.0
C54 C53 C52 119.6(4)
C54 C53 H53 120.2
C52 C53 H53 120.2
C49 C54 C53 120.8(4)
C49 C54 H54 119.6
C53 C54 H54 119.6
C56 C55 C60 118.8(3)
C56 C55 P4 123.7(3)
C60 C55 P4 116.8(3)
C55 C56 C57 119.4(4)
C55 C56 H56 120.3
C57 C56 H56 120.3
C58 C57 C56 121.0(4)
C58 C57 H57 119.5
C56 C57 H57 119.5
C57 C58 C59 120.0(4)
C57 C58 H58 120.0
C59 C58 H58 120.0
C58 C59 C60 119.9(4)
C58 C59 H59 120.1
C60 C59 H59 120.1
C59 C60 C55 121.0(4)
C59 C60 H60 119.5
C55 C60 H60 119.5
C66 C61 C62 118.6(3)
C66 C61 P5 125.3(3)
C62 C61 P5 115.8(3)
C63 C62 C61 120.2(4)
C63 C62 H62 119.9
C61 C62 H62 119.9
C64 C63 C62 120.8(4)
C64 C63 H63 119.6
C62 C63 H63 119.6
C65 C64 C63 119.8(4)
C65 C64 H64 120.1
C63 C64 H64 120.1
C64 C65 C66 120.3(4)
C64 C65 H65 119.9
C66 C65 H65 119.9
C61 C66 C65 120.2(4)
C61 C66 H66 119.9
C65 C66 H66 119.9
C72 C67 C68 119.4(4)
C72 C67 P5 116.3(3)
C68 C67 P5 124.0(3)
C69 C68 C67 120.4(6)
C69 C68 H68 119.8
C67 C68 H68 119.8
C70 C69 C68 120.7(7)
C70 C69 H69 119.7
C68 C69 H69 119.7
C69 C70 C71 120.3(5)
C69 C70 H70 119.8
C71 C70 H70 119.8
C70 C71 C72 119.8(6)
C70 C71 H71 120.1
C72 C71 H71 120.1
C67 C72 C71 119.4(6)
C67 C72 H72 120.3
C71 C72 H72 120.3
C78 C73 C74 120.1(3)
C78 C73 N3 120.4(3)
C74 C73 N3 119.3(3)
C73 C74 C75 120.0(4)
C73 C74 H74 120.0
C75 C74 H74 120.0
C76 C75 C74 119.7(4)
C76 C75 H75 120.2
C74 C75 H75 120.2
C77 C76 C75 119.9(4)
C77 C76 H76 120.0
C75 C76 H76 120.0
C76 C77 C78 120.6(4)
C76 C77 H77 119.7
C78 C77 H77 119.7
C73 C78 C77 119.6(4)
C73 C78 H78 120.2
C77 C78 H78 120.2
C84 C79 C80 118.7(3)
C84 C79 P6 124.6(3)
C80 C79 P6 116.7(3)
C81 C80 C79 120.6(4)
C81 C80 H80 119.7
C79 C80 H80 119.7
C82 C81 C80 119.7(4)
C82 C81 H81 120.2
C80 C81 H81 120.2
C81 C82 C83 121.0(4)
C81 C82 H82 119.5
C83 C82 H82 119.5
C82 C83 C84 119.5(4)
C82 C83 H83 120.3
C84 C83 H83 120.3
C79 C84 C83 120.5(4)
C79 C84 H84 119.7
C83 C84 H84 119.7
C90 C85 C86 119.1(4)
C90 C85 P6 123.4(3)
C86 C85 P6 116.7(3)
C85 C86 C87 119.7(5)
C85 C86 H86 120.1
C87 C86 H86 120.1
C88 C87 C86 119.9(6)
C88 C87 H87 120.0
C86 C87 H87 120.0
C89 C88 C87 120.2(5)
C89 C88 H88 119.9
C87 C88 H88 119.9
C88 C89 C90 120.8(6)
C88 C89 H89 119.6
C90 C89 H89 119.6
C89 C90 C85 120.1(6)
C89 C90 H90 119.9
C85 C90 H90 119.9
Cl3 C91 Cl4 113.2(5)
Cl3 C91 H91A 108.9
Cl4 C91 H91A 108.9
Cl3 C91 H91B 108.9
Cl4 C91 H91B 108.9
H91A C91 H91B 107.7
Cl5 C92 Cl6 109.2(6)
Cl5 C92 H92A 109.8
Cl6 C92 H92A 109.8
Cl5 C92 H92B 109.8
Cl6 C92 H92B 109.8
H92A C92 H92B 108.3
Cl8 C93 Cl7 114.0(7)
Cl8 C93 H93A 108.8
Cl7 C93 H93A 108.8
Cl8 C93 H93B 108.8
Cl7 C93 H93B 108.8
H93A C93 H93B 107.7
C13 N1 P1 120.2(2)
C13 N1 P2 120.1(2)
P1 N1 P2 119.62(15)
C43 N2 P4 118.73(19)
C43 N2 P3 119.5(2)
P4 N2 P3 121.03(15)
C73 N3 P6 120.8(2)
C73 N3 P5 119.2(2)
P6 N3 P5 120.08(15)
F3 B1 F2 112.4(8)
F3 B1 F1 109.3(6)
F2 B1 F1 109.8(7)
F3 B1 F4 107.9(6)
F2 B1 F4 104.6(5)
F1 B1 F4 112.7(6)
N1 P1 C7 107.14(14)
N1 P1 C1 104.09(14)
C7 P1 C1 104.98(16)
N1 P1 Ag1 118.64(9)
C7 P1 Ag1 108.92(10)
C1 P1 Ag1 112.13(11)
N1 P2 C19 107.60(15)
N1 P2 C25 105.81(14)
C19 P2 C25 106.69(17)
N1 P2 Ag2 122.58(9)
C19 P2 Ag2 111.00(13)
C25 P2 Ag2 101.88(10)
N2 P3 C31 107.31(14)
N2 P3 C37 103.70(14)
C31 P3 C37 105.04(15)
N2 P3 Ag2 118.37(9)
C31 P3 Ag2 107.13(10)
C37 P3 Ag2 114.38(11)
N2 P4 C49 104.74(14)
N2 P4 C55 105.35(14)
C49 P4 C55 106.23(16)
N2 P4 Ag3 121.26(9)
C49 P4 Ag3 114.21(11)
C55 P4 Ag3 103.85(11)
N3 P5 C67 103.21(15)
N3 P5 C61 103.81(14)
C67 P5 C61 107.69(17)
N3 P5 Ag3 120.94(9)
C67 P5 Ag3 114.72(13)
C61 P5 Ag3 105.43(11)
N3 P6 C79 105.38(14)
N3 P6 C85 105.29(15)
C79 P6 C85 105.95(17)
N3 P6 Ag1 121.76(9)
C79 P6 Ag1 111.13(11)
C85 P6 Ag1 106.23(11)
Ag3 Cl1 Ag1 70.84(2)
Ag3 Cl1 Ag2 68.057(19)
Ag1 Cl1 Ag2 67.985(19)
Ag2 Cl2 Ag1 68.59(2)
Ag2 Cl2 Ag3 68.041(19)
Ag1 Cl2 Ag3 69.329(19)
P1 Ag1 P6 120.51(3)
P1 Ag1 Cl1 114.30(3)
P6 Ag1 Cl1 109.79(3)
P1 Ag1 Cl2 106.19(3)
P6 Ag1 Cl2 104.55(3)
Cl1 Ag1 Cl2 98.50(2)
P1 Ag1 Ag2 91.50(2)
P6 Ag1 Ag2 147.09(2)
Cl1 Ag1 Ag2 56.704(17)
Cl2 Ag1 Ag2 54.820(18)
P1 Ag1 Ag3 150.34(2)
P6 Ag1 Ag3 88.40(2)
Cl1 Ag1 Ag3 54.313(18)
Cl2 Ag1 Ag3 55.713(17)
Ag2 Ag1 Ag3 59.032(8)
P3 Ag2 P2 119.97(3)
P3 Ag2 Cl2 110.67(3)
P2 Ag2 Cl2 107.24(3)
P3 Ag2 Cl1 110.10(3)
P2 Ag2 Cl1 107.94(3)
Cl2 Ag2 Cl1 98.80(2)
P3 Ag2 Ag3 91.27(2)
P2 Ag2 Ag3 148.75(2)
Cl2 Ag2 Ag3 57.263(18)
Cl1 Ag2 Ag3 54.995(18)
P3 Ag2 Ag1 152.98(2)
P2 Ag2 Ag1 87.03(2)
Cl2 Ag2 Ag1 56.594(18)
Cl1 Ag2 Ag1 55.311(17)
Ag3 Ag2 Ag1 61.719(8)
P5 Ag3 P4 123.86(3)
P5 Ag3 Cl1 109.96(3)
P4 Ag3 Cl1 111.45(3)
P5 Ag3 Cl2 104.75(3)
P4 Ag3 Cl2 104.93(3)
Cl1 Ag3 Cl2 98.32(2)
P5 Ag3 Ag2 147.64(2)
P4 Ag3 Ag2 87.67(2)
Cl1 Ag3 Ag2 56.948(17)
Cl2 Ag3 Ag2 54.697(18)
P5 Ag3 Ag1 88.71(2)
P4 Ag3 Ag1 146.77(2)
Cl1 Ag3 Ag1 54.845(18)
Cl2 Ag3 Ag1 54.958(17)
Ag2 Ag3 Ag1 59.249(8)

loop_
_geom_bond_atom_site_label_1
_geom_bond_atom_site_label_2
_geom_bond_distance
C1 C6 1.391(5)
C1 C2 1.397(5)
C1 P1 1.824(3)
C2 C3 1.392(6)
C2 H2 0.9500
C3 C4 1.379(7)
C3 H3 0.9500
C4 C5 1.377(6)
C4 H4 0.9500
C5 C6 1.393(5)
C5 H5 0.9500
C6 H6 0.9500
C7 C8 1.387(5)
C7 C12 1.398(5)
C7 P1 1.820(3)
C8 C9 1.391(5)
C8 H8 0.9500
C9 C10 1.392(6)
C9 H9 0.9500
C10 C11 1.373(6)
C10 H10 0.9500
C11 C12 1.387(5)
C11 H11 0.9500
C12 H12 0.9500
C13 C14 1.390(6)
C13 C18 1.393(6)
C13 N1 1.458(4)
C14 C15 1.396(6)
C14 H14 0.9500
C15 C16 1.371(9)
C15 H15 0.9500
C16 C17 1.367(9)
C16 H16 0.9500
C17 C18 1.387(6)
C17 H17 0.9500
C18 H18 0.9500
C19 C24 1.399(6)
C19 C20 1.401(6)
C19 P2 1.807(4)
C20 C21 1.403(8)
C20 H20 0.9500
C21 C22 1.381(11)
C21 H21 0.9500
C22 C23 1.349(11)
C22 H22 0.9500
C23 C24 1.391(6)
C23 H23 0.9500
C24 H24 0.9500
C25 C26 1.393(5)
C25 C30 1.395(5)
C25 P2 1.822(3)
C26 C27 1.388(5)
C26 H26 0.9500
C27 C28 1.381(7)
C27 H27 0.9500
C28 C29 1.376(7)
C28 H28 0.9500
C29 C30 1.403(5)
C29 H29 0.9500
C30 H30 0.9500
C31 C36 1.391(5)
C31 C32 1.392(5)
C31 P3 1.815(3)
C32 C33 1.390(5)
C32 H32 0.9500
C33 C34 1.377(6)
C33 H33 0.9500
C34 C35 1.379(6)
C34 H34 0.9500
C35 C36 1.382(5)
C35 H35 0.9500
C36 H36 0.9500
C37 C42 1.383(5)
C37 C38 1.386(5)
C37 P3 1.821(3)
C38 C39 1.388(5)
C38 H38 0.9500
C39 C40 1.374(7)
C39 H39 0.9500
C40 C41 1.382(7)
C40 H40 0.9500
C41 C42 1.394(5)
C41 H41 0.9500
C42 H42 0.9500
C43 C44 1.377(5)
C43 C48 1.390(5)
C43 N2 1.472(4)
C44 C45 1.396(5)
C44 H44 0.9500
C45 C46 1.375(6)
C45 H45 0.9500
C46 C47 1.389(6)
C46 H46 0.9500
C47 C48 1.390(5)
C47 H47 0.9500
C48 H48 0.9500
C49 C54 1.384(5)
C49 C50 1.407(5)
C49 P4 1.815(3)
C50 C51 1.386(5)
C50 H50 0.9500
C51 C52 1.376(7)
C51 H51 0.9500
C52 C53 1.395(7)
C52 H52 0.9500
C53 C54 1.393(5)
C53 H53 0.9500
C54 H54 0.9500
C55 C56 1.383(5)
C55 C60 1.389(5)
C55 P4 1.823(3)
C56 C57 1.404(6)
C56 H56 0.9500
C57 C58 1.356(7)
C57 H57 0.9500
C58 C59 1.376(7)
C58 H58 0.9500
C59 C60 1.381(5)
C59 H59 0.9500
C60 H60 0.9500
C61 C66 1.374(5)
C61 C62 1.398(5)
C61 P5 1.815(3)
C62 C63 1.380(5)
C62 H62 0.9500
C63 C64 1.370(6)
C63 H63 0.9500
C64 C65 1.359(7)
C64 H64 0.9500
C65 C66 1.408(6)
C65 H65 0.9500
C66 H66 0.9500
C67 C72 1.389(6)
C67 C68 1.397(6)
C67 P5 1.806(4)
C68 C69 1.372(7)
C68 H68 0.9500
C69 C70 1.360(11)
C69 H69 0.9500
C70 C71 1.390(11)
C70 H70 0.9500
C71 C72 1.399(7)
C71 H71 0.9500
C72 H72 0.9500
C73 C78 1.372(5)
C73 C74 1.381(5)
C73 N3 1.451(4)
C74 C75 1.390(5)
C74 H74 0.9500
C75 C76 1.382(7)
C75 H75 0.9500
C76 C77 1.365(7)
C76 H76 0.9500
C77 C78 1.392(5)
C77 H77 0.9500
C78 H78 0.9500
C79 C84 1.388(5)
C79 C80 1.400(5)
C79 P6 1.812(3)
C80 C81 1.388(5)
C80 H80 0.9500
C81 C82 1.372(7)
C81 H81 0.9500
C82 C83 1.379(7)
C82 H82 0.9500
C83 C84 1.395(6)
C83 H83 0.9500
C84 H84 0.9500
C85 C90 1.393(6)
C85 C86 1.396(6)
C85 P6 1.816(3)
C86 C87 1.399(6)
C86 H86 0.9500
C87 C88 1.377(10)
C87 H87 0.9500
C88 C89 1.370(10)
C88 H88 0.9500
C89 C90 1.378(7)
C89 H89 0.9500
C90 H90 0.9500
C91 Cl3 1.707(9)
C91 Cl4 1.750(9)
C91 H91A 0.9900
C91 H91B 0.9900
C92 Cl5 1.735(11)
C92 Cl6 1.779(12)
C92 H92A 0.9900
C92 H92B 0.9900
C93 Cl8 1.710(9)
C93 Cl7 1.725(11)
C93 H93A 0.9900
C93 H93B 0.9900
N1 P1 1.720(3)
N1 P2 1.723(3)
N2 P4 1.712(3)
N2 P3 1.717(3)
N3 P6 1.716(3)
N3 P5 1.731(3)
B1 F3 1.297(8)
B1 F2 1.310(8)
B1 F1 1.341(7)
B1 F4 1.360(7)
P1 Ag1 2.4293(8)
P2 Ag2 2.4372(8)
P3 Ag2 2.4245(8)
P4 Ag3 2.4424(8)
P5 Ag3 2.4368(8)
P6 Ag1 2.4310(8)
Cl1 Ag3 2.6726(8)
Cl1 Ag1 2.6904(8)
Cl1 Ag2 2.7349(8)
Cl2 Ag2 2.6631(8)
Cl2 Ag1 2.7200(8)
Cl2 Ag3 2.7449(8)
Ag1 Ag2 3.0334(3)
Ag1 Ag3 3.1083(4)
Ag2 Ag3 3.0265(3)

loop_
_geom_torsion_atom_site_label_1
_geom_torsion_atom_site_label_2
_geom_torsion_atom_site_label_3
_geom_torsion_atom_site_label_4
_geom_torsion
C6 C1 C2 C3 1.7(6)
P1 C1 C2 C3 -174.3(3)
C1 C2 C3 C4 0.0(6)
C2 C3 C4 C5 -1.2(7)
C3 C4 C5 C6 0.8(6)
C2 C1 C6 C5 -2.1(5)
P1 C1 C6 C5 174.2(3)
C4 C5 C6 C1 0.9(6)
C12 C7 C8 C9 1.0(5)
P1 C7 C8 C9 170.9(3)
C7 C8 C9 C10 -0.8(6)
C8 C9 C10 C11 0.1(6)
C9 C10 C11 C12 0.4(6)
C10 C11 C12 C7 -0.1(6)
C8 C7 C12 C11 -0.6(5)
P1 C7 C12 C11 -170.6(3)
C18 C13 C14 C15 1.3(5)
N1 C13 C14 C15 -179.7(3)
C13 C14 C15 C16 -3.8(6)
C14 C15 C16 C17 3.0(7)
C15 C16 C17 C18 0.2(7)
C16 C17 C18 C13 -2.6(6)
C14 C13 C18 C17 1.8(5)
N1 C13 C18 C17 -177.2(3)
C24 C19 C20 C21 -1.8(6)
P2 C19 C20 C21 175.0(3)
C19 C20 C21 C22 1.7(7)
C20 C21 C22 C23 -0.3(9)
C21 C22 C23 C24 -1.0(9)
C22 C23 C24 C19 0.8(7)
C20 C19 C24 C23 0.6(6)
P2 C19 C24 C23 -176.5(3)
C30 C25 C26 C27 -1.5(5)
P2 C25 C26 C27 -168.5(3)
C25 C26 C27 C28 0.1(6)
C26 C27 C28 C29 1.3(6)
C27 C28 C29 C30 -1.4(6)
C26 C25 C30 C29 1.4(5)
P2 C25 C30 C29 169.4(3)
C28 C29 C30 C25 0.0(6)
C36 C31 C32 C33 -2.4(5)
P3 C31 C32 C33 -170.5(3)
C31 C32 C33 C34 1.1(6)
C32 C33 C34 C35 -0.1(6)
C33 C34 C35 C36 0.4(7)
C34 C35 C36 C31 -1.8(7)
C32 C31 C36 C35 2.7(6)
P3 C31 C36 C35 170.8(3)
C42 C37 C38 C39 -0.5(5)
P3 C37 C38 C39 173.4(3)
C37 C38 C39 C40 1.0(6)
C38 C39 C40 C41 -0.1(6)
C39 C40 C41 C42 -1.4(7)
C38 C37 C42 C41 -1.0(5)
P3 C37 C42 C41 -174.4(3)
C40 C41 C42 C37 1.9(6)
C48 C43 C44 C45 2.4(5)
N2 C43 C44 C45 -177.1(3)
C43 C44 C45 C46 -2.4(6)
C44 C45 C46 C47 1.1(6)
C45 C46 C47 C48 0.0(6)
C46 C47 C48 C43 0.1(6)
C44 C43 C48 C47 -1.3(5)
N2 C43 C48 C47 178.3(3)
C54 C49 C50 C51 0.8(6)
P4 C49 C50 C51 -178.4(3)
C49 C50 C51 C52 0.6(6)
C50 C51 C52 C53 -1.4(7)
C51 C52 C53 C54 0.8(8)
C50 C49 C54 C53 -1.3(6)
P4 C49 C54 C53 177.9(4)
C52 C53 C54 C49 0.6(7)
C60 C55 C56 C57 -2.5(7)
P4 C55 C56 C57 -172.8(4)
C55 C56 C57 C58 1.4(8)
C56 C57 C58 C59 0.0(9)
C57 C58 C59 C60 -0.3(8)
C58 C59 C60 C55 -0.8(7)
C56 C55 C60 C59 2.2(6)
P4 C55 C60 C59 173.2(3)
C66 C61 C62 C63 4.3(6)
P5 C61 C62 C63 177.9(3)
C61 C62 C63 C64 -1.5(7)
C62 C63 C64 C65 -1.0(8)
C63 C64 C65 C66 0.5(8)
C62 C61 C66 C65 -4.7(7)
P5 C61 C66 C65 -177.6(4)
C64 C65 C66 C61 2.4(8)
C72 C67 C68 C69 -0.5(7)
P5 C67 C68 C69 -174.1(4)
C67 C68 C69 C70 1.2(9)
C68 C69 C70 C71 -1.3(11)
C69 C70 C71 C72 0.7(11)
C68 C67 C72 C71 -0.1(7)
P5 C67 C72 C71 174.0(4)
C70 C71 C72 C67 0.0(9)
C78 C73 C74 C75 0.0(6)
N3 C73 C74 C75 177.0(4)
C73 C74 C75 C76 -1.2(7)
C74 C75 C76 C77 2.2(7)
C75 C76 C77 C78 -2.1(7)
C74 C73 C78 C77 0.1(6)
N3 C73 C78 C77 -176.9(3)
C76 C77 C78 C73 0.9(7)
C84 C79 C80 C81 1.5(6)
P6 C79 C80 C81 -178.1(3)
C79 C80 C81 C82 0.1(6)
C80 C81 C82 C83 -1.0(7)
C81 C82 C83 C84 0.4(8)
C80 C79 C84 C83 -2.1(6)
P6 C79 C84 C83 177.4(3)
C82 C83 C84 C79 1.2(7)
C90 C85 C86 C87 1.5(6)
P6 C85 C86 C87 171.6(3)
C85 C86 C87 C88 -0.1(7)
C86 C87 C88 C89 -0.3(8)
C87 C88 C89 C90 -0.7(8)
C88 C89 C90 C85 2.2(8)
C86 C85 C90 C89 -2.5(6)
P6 C85 C90 C89 -171.9(4)
C14 C13 N1 P1 -103.5(3)
C18 C13 N1 P1 75.5(4)
C14 C13 N1 P2 78.6(4)
C18 C13 N1 P2 -102.4(3)
C44 C43 N2 P4 96.5(3)
C48 C43 N2 P4 -83.1(3)
C44 C43 N2 P3 -93.0(3)
C48 C43 N2 P3 87.4(3)
C78 C73 N3 P6 -86.0(4)
C74 C73 N3 P6 97.0(4)
C78 C73 N3 P5 93.0(3)
C74 C73 N3 P5 -83.9(4)
C13 N1 P1 C7 62.5(3)
P2 N1 P1 C7 -119.64(19)
C13 N1 P1 C1 -48.4(3)
P2 N1 P1 C1 129.49(19)
C13 N1 P1 Ag1 -173.8(2)
P2 N1 P1 Ag1 4.1(2)
C8 C7 P1 N1 37.9(3)
C12 C7 P1 N1 -152.3(3)
C8 C7 P1 C1 148.1(3)
C12 C7 P1 C1 -42.1(3)
C8 C7 P1 Ag1 -91.6(3)
C12 C7 P1 Ag1 78.2(3)
C6 C1 P1 N1 -92.5(3)
C2 C1 P1 N1 83.7(3)
C6 C1 P1 C7 155.1(3)
C2 C1 P1 C7 -28.7(3)
C6 C1 P1 Ag1 37.0(3)
C2 C1 P1 Ag1 -146.8(3)
C13 N1 P2 C19 -60.9(3)
P1 N1 P2 C19 121.2(2)
C13 N1 P2 C25 52.9(3)
P1 N1 P2 C25 -124.99(18)
C13 N1 P2 Ag2 168.7(2)
P1 N1 P2 Ag2 -9.2(2)
C24 C19 P2 N1 -103.1(3)
C20 C19 P2 N1 80.0(3)
C24 C19 P2 C25 143.7(3)
C20 C19 P2 C25 -33.2(4)
C24 C19 P2 Ag2 33.5(3)
C20 C19 P2 Ag2 -143.4(3)
C26 C25 P2 N1 -137.7(3)
C30 C25 P2 N1 55.1(3)
C26 C25 P2 C19 -23.3(3)
C30 C25 P2 C19 169.5(3)
C26 C25 P2 Ag2 93.2(3)
C30 C25 P2 Ag2 -74.0(3)
C43 N2 P3 C31 66.0(3)
P4 N2 P3 C31 -123.68(18)
C43 N2 P3 C37 -44.8(3)
P4 N2 P3 C37 125.49(18)
C43 N2 P3 Ag2 -172.75(19)
P4 N2 P3 Ag2 -2.4(2)
C36 C31 P3 N2 43.8(3)
C32 C31 P3 N2 -148.4(3)
C36 C31 P3 C37 153.7(3)
C32 C31 P3 C37 -38.5(3)
C36 C31 P3 Ag2 -84.3(3)
C32 C31 P3 Ag2 83.5(3)
C42 C37 P3 N2 77.3(3)
C38 C37 P3 N2 -96.3(3)
C42 C37 P3 C31 -35.2(3)
C38 C37 P3 C31 151.2(3)
C42 C37 P3 Ag2 -152.4(3)
C38 C37 P3 Ag2 34.0(3)
C43 N2 P4 C49 -51.7(3)
P3 N2 P4 C49 137.92(18)
C43 N2 P4 C55 60.2(3)
P3 N2 P4 C55 -110.25(19)
C43 N2 P4 Ag3 177.35(18)
P3 N2 P4 Ag3 6.9(2)
C54 C49 P4 N2 -112.5(3)
C50 C49 P4 N2 66.7(3)
C54 C49 P4 C55 136.3(3)
C50 C49 P4 C55 -44.5(3)
C54 C49 P4 Ag3 22.4(3)
C50 C49 P4 Ag3 -158.4(3)
C56 C55 P4 N2 -130.0(3)
C60 C55 P4 N2 59.5(3)
C56 C55 P4 C49 -19.2(4)
C60 C55 P4 C49 170.2(3)
C56 C55 P4 Ag3 101.5(3)
C60 C55 P4 Ag3 -69.0(3)
C73 N3 P5 C67 -52.7(3)
P6 N3 P5 C67 126.4(2)
C73 N3 P5 C61 59.6(3)
P6 N3 P5 C61 -121.36(18)
C73 N3 P5 Ag3 177.41(19)
P6 N3 P5 Ag3 -3.5(2)
C72 C67 P5 N3 -103.9(3)
C68 C67 P5 N3 69.9(4)
C72 C67 P5 C61 146.7(3)
C68 C67 P5 C61 -39.5(4)
C72 C67 P5 Ag3 29.7(3)
C68 C67 P5 Ag3 -156.5(3)
C66 C61 P5 N3 -128.1(4)
C62 C61 P5 N3 58.9(3)
C66 C61 P5 C67 -19.1(4)
C62 C61 P5 C67 167.9(3)
C66 C61 P5 Ag3 103.8(3)
C62 C61 P5 Ag3 -69.2(3)
C73 N3 P6 C79 -49.5(3)
P5 N3 P6 C79 131.43(18)
C73 N3 P6 C85 62.2(3)
P5 N3 P6 C85 -116.82(19)
C73 N3 P6 Ag1 -177.1(2)
P5 N3 P6 Ag1 3.8(2)
C84 C79 P6 N3 72.5(4)
C80 C79 P6 N3 -107.9(3)
C84 C79 P6 C85 -38.8(4)
C80 C79 P6 C85 140.8(3)
C84 C79 P6 Ag1 -153.7(3)
C80 C79 P6 Ag1 25.8(3)
C90 C85 P6 N3 -137.8(3)
C86 C85 P6 N3 52.6(3)
C90 C85 P6 C79 -26.4(4)
C86 C85 P6 C79 163.9(3)
C90 C85 P6 Ag1 91.8(3)
C86 C85 P6 Ag1 -77.8(3)
N1 P1 Ag1 P6 173.32(11)
C7 P1 Ag1 P6 -63.86(12)
C1 P1 Ag1 P6 51.89(12)
N1 P1 Ag1 Cl1 -52.48(12)
C7 P1 Ag1 Cl1 70.35(12)
C1 P1 Ag1 Cl1 -173.91(11)
N1 P1 Ag1 Cl2 54.98(11)
C7 P1 Ag1 Cl2 177.80(12)
C1 P1 Ag1 Cl2 -66.45(12)
N1 P1 Ag1 Ag2 1.32(11)
C7 P1 Ag1 Ag2 124.14(12)
C1 P1 Ag1 Ag2 -120.11(12)
N1 P1 Ag1 Ag3 7.48(13)
C7 P1 Ag1 Ag3 130.30(12)
C1 P1 Ag1 Ag3 -113.95(12)
N3 P6 Ag1 P1 -175.16(11)
C79 P6 Ag1 P1 59.84(13)
C85 P6 Ag1 P1 -54.95(14)
N3 P6 Ag1 Cl1 48.81(12)
C79 P6 Ag1 Cl1 -76.18(12)
C85 P6 Ag1 Cl1 169.03(14)
N3 P6 Ag1 Cl2 -56.00(12)
C79 P6 Ag1 Cl2 179.00(12)
C85 P6 Ag1 Cl2 64.22(14)
N3 P6 Ag1 Ag2 -10.00(13)
C79 P6 Ag1 Ag2 -135.00(12)
C85 P6 Ag1 Ag2 110.22(14)
N3 P6 Ag1 Ag3 -2.12(11)
C79 P6 Ag1 Ag3 -127.12(12)
C85 P6 Ag1 Ag3 118.10(14)
Ag3 Cl1 Ag1 P1 148.17(2)
Ag2 Cl1 Ag1 P1 74.80(3)
Ag3 Cl1 Ag1 P6 -72.85(3)
Ag2 Cl1 Ag1 P6 -146.22(2)
Ag3 Cl1 Ag1 Cl2 36.04(2)
Ag2 Cl1 Ag1 Cl2 -37.33(2)
Ag3 Cl1 Ag1 Ag2 73.367(15)
Ag2 Cl1 Ag1 Ag3 -73.367(15)
Ag2 Cl2 Ag1 P1 -80.14(3)
Ag3 Cl2 Ag1 P1 -153.80(2)
Ag2 Cl2 Ag1 P6 151.43(2)
Ag3 Cl2 Ag1 P6 77.77(2)
Ag2 Cl2 Ag1 Cl1 38.33(2)
Ag3 Cl2 Ag1 Cl1 -35.33(2)
Ag3 Cl2 Ag1 Ag2 -73.659(16)
Ag2 Cl2 Ag1 Ag3 73.659(16)
N2 P3 Ag2 P2 179.07(10)
C31 P3 Ag2 P2 -59.58(11)
C37 P3 Ag2 P2 56.38(12)
N2 P3 Ag2 Cl2 53.39(11)
C31 P3 Ag2 Cl2 174.74(11)
C37 P3 Ag2 Cl2 -69.30(12)
N2 P3 Ag2 Cl1 -54.80(11)
C31 P3 Ag2 Cl1 66.55(11)
C37 P3 Ag2 Cl1 -177.49(12)
N2 P3 Ag2 Ag3 -1.88(10)
C31 P3 Ag2 Ag3 119.47(11)
C37 P3 Ag2 Ag3 -124.57(12)
N2 P3 Ag2 Ag1 -2.86(12)
C31 P3 Ag2 Ag1 118.49(11)
C37 P3 Ag2 Ag1 -125.55(12)
N1 P2 Ag2 P3 -172.91(11)
C19 P2 Ag2 P3 58.08(14)
C25 P2 Ag2 P3 -55.20(12)
N1 P2 Ag2 Cl2 -45.63(12)
C19 P2 Ag2 Cl2 -174.65(13)
C25 P2 Ag2 Cl2 72.08(12)
N1 P2 Ag2 Cl1 59.97(12)
C19 P2 Ag2 Cl1 -69.05(13)
C25 P2 Ag2 Cl1 177.67(12)
N1 P2 Ag2 Ag3 8.93(13)
C19 P2 Ag2 Ag3 -120.09(13)
C25 P2 Ag2 Ag3 126.63(12)
N1 P2 Ag2 Ag1 7.97(12)
C19 P2 Ag2 Ag1 -121.04(13)
C25 P2 Ag2 Ag1 125.68(12)
Ag1 Cl2 Ag2 P3 -153.10(2)
Ag3 Cl2 Ag2 P3 -77.62(2)
Ag1 Cl2 Ag2 P2 74.35(2)
Ag3 Cl2 Ag2 P2 149.83(2)
Ag1 Cl2 Ag2 Cl1 -37.63(2)
Ag3 Cl2 Ag2 Cl1 37.85(2)
Ag1 Cl2 Ag2 Ag3 -75.480(15)
Ag3 Cl2 Ag2 Ag1 75.480(15)
Ag3 Cl1 Ag2 P3 76.85(3)
Ag1 Cl1 Ag2 P3 154.22(2)
Ag3 Cl1 Ag2 P2 -150.49(2)
Ag1 Cl1 Ag2 P2 -73.13(3)
Ag3 Cl1 Ag2 Cl2 -39.06(2)
Ag1 Cl1 Ag2 Cl2 38.31(2)
Ag1 Cl1 Ag2 Ag3 77.365(17)
Ag3 Cl1 Ag2 Ag1 -77.365(16)
P1 Ag1 Ag2 P3 177.57(5)
P6 Ag1 Ag2 P3 10.31(7)
Cl1 Ag1 Ag2 P3 -64.06(5)
Cl2 Ag1 Ag2 P3 68.74(5)
Ag3 Ag1 Ag2 P3 1.12(5)
P1 Ag1 Ag2 P2 -4.11(3)
P6 Ag1 Ag2 P2 -171.36(4)
Cl1 Ag1 Ag2 P2 114.26(3)
Cl2 Ag1 Ag2 P2 -112.94(3)
Ag3 Ag1 Ag2 P2 179.44(2)
P1 Ag1 Ag2 Cl2 108.83(3)
P6 Ag1 Ag2 Cl2 -58.42(4)
Cl1 Ag1 Ag2 Cl2 -132.79(3)
Ag3 Ag1 Ag2 Cl2 -67.62(2)
P1 Ag1 Ag2 Cl1 -118.37(3)
P6 Ag1 Ag2 Cl1 74.37(4)
Cl2 Ag1 Ag2 Cl1 132.79(3)
Ag3 Ag1 Ag2 Cl1 65.18(2)
P1 Ag1 Ag2 Ag3 176.45(2)
P6 Ag1 Ag2 Ag3 9.20(4)
Cl1 Ag1 Ag2 Ag3 -65.18(2)
Cl2 Ag1 Ag2 Ag3 67.62(2)
N3 P5 Ag3 P4 174.55(11)
C67 P5 Ag3 P4 49.86(14)
C61 P5 Ag3 P4 -68.44(12)
N3 P5 Ag3 Cl1 -50.05(11)
C67 P5 Ag3 Cl1 -174.74(13)
C61 P5 Ag3 Cl1 66.96(12)
N3 P5 Ag3 Cl2 54.71(11)
C67 P5 Ag3 Cl2 -69.97(14)
C61 P5 Ag3 Cl2 171.72(12)
N3 P5 Ag3 Ag2 9.22(13)
C67 P5 Ag3 Ag2 -115.47(14)
C61 P5 Ag3 Ag2 126.23(12)
N3 P5 Ag3 Ag1 1.57(11)
C67 P5 Ag3 Ag1 -123.12(13)
C61 P5 Ag3 Ag1 118.58(12)
N2 P4 Ag3 P5 -178.67(10)
C49 P4 Ag3 P5 54.51(13)
C55 P4 Ag3 P5 -60.73(12)
N2 P4 Ag3 Cl1 46.49(11)
C49 P4 Ag3 Cl1 -80.33(13)
C55 P4 Ag3 Cl1 164.43(11)
N2 P4 Ag3 Cl2 -58.91(11)
C49 P4 Ag3 Cl2 174.27(12)
C55 P4 Ag3 Cl2 59.03(11)
N2 P4 Ag3 Ag2 -6.46(11)
C49 P4 Ag3 Ag2 -133.28(12)
C55 P4 Ag3 Ag2 111.48(11)
N2 P4 Ag3 Ag1 -11.55(12)
C49 P4 Ag3 Ag1 -138.37(12)
C55 P4 Ag3 Ag1 106.39(12)
Ag1 Cl1 Ag3 P5 73.44(3)
Ag2 Cl1 Ag3 P5 146.71(2)
Ag1 Cl1 Ag3 P4 -145.35(2)
Ag2 Cl1 Ag3 P4 -72.08(3)
Ag1 Cl1 Ag3 Cl2 -35.64(2)
Ag2 Cl1 Ag3 Cl2 37.63(2)
Ag1 Cl1 Ag3 Ag2 -73.270(15)
Ag2 Cl1 Ag3 Ag1 73.270(15)
Ag2 Cl2 Ag3 P5 -152.11(2)
Ag1 Cl2 Ag3 P5 -77.70(3)
Ag2 Cl2 Ag3 P4 76.09(3)
Ag1 Cl2 Ag3 P4 150.51(2)
Ag2 Cl2 Ag3 Cl1 -38.84(2)
Ag1 Cl2 Ag3 Cl1 35.58(2)
Ag1 Cl2 Ag3 Ag2 74.418(16)
Ag2 Cl2 Ag3 Ag1 -74.418(16)
P3 Ag2 Ag3 P5 171.60(4)
P2 Ag2 Ag3 P5 -9.98(6)
Cl2 Ag2 Ag3 P5 57.68(4)
Cl1 Ag2 Ag3 P5 -74.56(4)
Ag1 Ag2 Ag3 P5 -8.90(4)
P3 Ag2 Ag3 P4 3.75(3)
P2 Ag2 Ag3 P4 -177.83(5)
Cl2 Ag2 Ag3 P4 -110.17(3)
Cl1 Ag2 Ag3 P4 117.59(3)
Ag1 Ag2 Ag3 P4 -176.76(2)
P3 Ag2 Ag3 Cl1 -113.84(3)
P2 Ag2 Ag3 Cl1 64.58(5)
Cl2 Ag2 Ag3 Cl1 132.24(3)
Ag1 Ag2 Ag3 Cl1 65.66(2)
P3 Ag2 Ag3 Cl2 113.92(3)
P2 Ag2 Ag3 Cl2 -67.67(5)
Cl1 Ag2 Ag3 Cl2 -132.24(3)
Ag1 Ag2 Ag3 Cl2 -66.59(2)
P3 Ag2 Ag3 Ag1 -179.49(2)
P2 Ag2 Ag3 Ag1 -1.08(4)
Cl2 Ag2 Ag3 Ag1 66.59(2)
Cl1 Ag2 Ag3 Ag1 -65.66(2)
P1 Ag1 Ag3 P5 168.06(5)
P6 Ag1 Ag3 P5 0.23(3)
Cl1 Ag1 Ag3 P5 -115.68(3)
Cl2 Ag1 Ag3 P5 109.08(3)
Ag2 Ag1 Ag3 P5 175.25(2)
P1 Ag1 Ag3 P4 -1.26(6)
P6 Ag1 Ag3 P4 -169.09(4)
Cl1 Ag1 Ag3 P4 74.99(4)
Cl2 Ag1 Ag3 P4 -60.24(4)
Ag2 Ag1 Ag3 P4 5.92(4)
P1 Ag1 Ag3 Cl1 -76.26(5)
P6 Ag1 Ag3 Cl1 115.91(3)
Cl2 Ag1 Ag3 Cl1 -135.24(3)
Ag2 Ag1 Ag3 Cl1 -69.07(2)
P1 Ag1 Ag3 Cl2 58.98(5)
P6 Ag1 Ag3 Cl2 -108.85(3)
Cl1 Ag1 Ag3 Cl2 135.24(3)
Ag2 Ag1 Ag3 Cl2 66.17(2)
P1 Ag1 Ag3 Ag2 -7.19(4)
P6 Ag1 Ag3 Ag2 -175.02(2)
Cl1 Ag1 Ag3 Ag2 69.07(2)
Cl2 Ag1 Ag3 Ag2 -66.17(2)

loop_
_platon_squeeze_void_nr
_platon_squeeze_void_average_x
_platon_squeeze_void_average_y
_platon_squeeze_void_average_z
_platon_squeeze_void_volume
_platon_squeeze_void_count_electrons
1 0.370 0.853 0.119 240.4 36.4
2 0.630 0.147 -0.119 240.4 36.4
3 0.630 0.353 0.381 240.4 35.4
4 0.370 0.647 0.619 240.4 35.5
